data_1508673
loop_
_publ_author_name
'Jiang, Bo'
'Li, Qiu-Yun'
'Tu, Shu-Jiang'
'Li, Guigen'

_publ_section_title
;
 Three-component domino reactions for selective formation of
 indeno[1,2-b]indole derivatives.
;
_journal_issue 20
_journal_name_full 'Organic letters'
_journal_page_first 5210
_journal_page_last 5213
_journal_paper_doi 10.1021/ol3023038
_journal_volume 14
_journal_year 2012
_chemical_formula_sum 'C24 H17 N O3'
_chemical_formula_weight 367.39
_chemical_name_systematic
; 
 ? 
;
_space_group_IT_number 14
_symmetry_cell_setting monoclinic
_symmetry_space_group_name_Hall '-P 2ybc'
_symmetry_space_group_name_H-M 'P 1 21/c 1'
_atom_sites_solution_hydrogens geom
_atom_sites_solution_primary direct
_atom_sites_solution_secondary difmap
_audit_creation_method SHELXL-97
_cell_angle_alpha 90.00
_cell_angle_beta 95.1110(10)
_cell_angle_gamma 90.00
_cell_formula_units_Z 4
_cell_length_a 11.2385(11)
_cell_length_b 13.7508(14)
_cell_length_c 11.8921(12)
_cell_measurement_reflns_used 2549
_cell_measurement_temperature 298(2)
_cell_measurement_theta_max 2.4844
_cell_measurement_theta_min 2.346
_cell_volume 1830.5(3)
_computing_cell_refinement 'Bruker SMART'
_computing_data_collection 'Bruker SMART'
_computing_data_reduction 'Bruker SAINT'
_computing_molecular_graphics 'Bruker SHELXTL'
_computing_publication_material 'Bruker SHELXTL'
_computing_structure_refinement 'SHELXL-97 (Sheldrick, 1997)'
_computing_structure_solution 'SHELXS-97 (Sheldrick, 1990)'
_diffrn_ambient_temperature 298(2)
_diffrn_measured_fraction_theta_full 0.984
_diffrn_measured_fraction_theta_max 0.984
_diffrn_measurement_device_type 'CCD area detector'
_diffrn_measurement_method 'phi and omega scans'
_diffrn_radiation_monochromator graphite
_diffrn_radiation_source 'fine-focus sealed tube'
_diffrn_radiation_type MoK\a
_diffrn_radiation_wavelength 0.71073
_diffrn_reflns_av_R_equivalents 0.0754
_diffrn_reflns_av_sigmaI/netI 0.0834
_diffrn_reflns_limit_h_max 13
_diffrn_reflns_limit_h_min -14
_diffrn_reflns_limit_k_max 15
_diffrn_reflns_limit_k_min -18
_diffrn_reflns_limit_l_max 15
_diffrn_reflns_limit_l_min -15
_diffrn_reflns_number 11416
_diffrn_reflns_theta_full 28.41
_diffrn_reflns_theta_max 28.41
_diffrn_reflns_theta_min 2.35
_exptl_absorpt_coefficient_mu 0.088
_exptl_absorpt_correction_T_max 0.9774
_exptl_absorpt_correction_T_min 0.9572
_exptl_absorpt_correction_type multi-scan
_exptl_absorpt_process_details sadabs
_exptl_crystal_density_diffrn 1.333
_exptl_crystal_density_method 'not measured'
_exptl_crystal_F_000 768
_exptl_crystal_size_max 0.50
_exptl_crystal_size_mid 0.48
_exptl_crystal_size_min 0.26
_refine_diff_density_max 0.194
_refine_diff_density_min -0.242
_refine_diff_density_rms 0.056
_refine_ls_extinction_method none
_refine_ls_goodness_of_fit_ref 1.029
_refine_ls_hydrogen_treatment mixed
_refine_ls_matrix_type full
_refine_ls_number_parameters 253
_refine_ls_number_reflns 4530
_refine_ls_number_restraints 0
_refine_ls_restrained_S_all 1.029
_refine_ls_R_factor_all 0.1216
_refine_ls_R_factor_gt 0.0551
_refine_ls_shift/su_max 0.000
_refine_ls_shift/su_mean 0.000
_refine_ls_structure_factor_coef Fsqd
_refine_ls_weighting_details 'calc w=1/[\s^2^(Fo^2^)+(0.0571P)^2^+0.1556P] where P=(Fo^2^+2Fc^2^)/3'
_refine_ls_weighting_scheme calc
_refine_ls_wR_factor_gt 0.1240
_refine_ls_wR_factor_ref 0.1618
_reflns_number_gt 2232
_reflns_number_total 4530
_reflns_threshold_expression >2sigma(I)
_cod_data_source_file ol3023038_si_003.cif
_cod_data_source_block 110320c
_cod_depositor_comments
;
The following automatic conversions were performed:

'_symmetry_cell_setting' value 'Monoclinic' changed to 'monoclinic'
according to /home/saulius/struct/CIF-dictionaries/cif_core.dic
dictionary named 'cif_core.dic' version 2.4.2 from 2011-04-26.

Automatic conversion script
Id: cif_fix_values 1891 2012-01-12 08:04:46Z andrius 
;
_cod_original_sg_symbol_H-M P2(1)/c
_cod_database_code 1508673

loop_
_symmetry_equiv_pos_as_xyz
'x, y, z'
'-x, y+1/2, -z+1/2'
'-x, -y, -z'
'x, -y-1/2, z-1/2'

loop_
_atom_site_label
_atom_site_type_symbol
_atom_site_fract_x
_atom_site_fract_y
_atom_site_fract_z
_atom_site_U_iso_or_equiv
_atom_site_adp_type
_atom_site_occupancy
_atom_site_symmetry_multiplicity
_atom_site_calc_flag
_atom_site_refinement_flags
N1 N 0.40171(14) 0.66386(13) 0.54049(13) 0.0445(4) Uani 1 1 d .
O1 O 0.68760(13) 0.47340(12) 0.74242(12) 0.0582(5) Uani 1 1 d .
O2 O 0.80289(12) 0.57518(11) 0.51721(11) 0.0517(4) Uani 1 1 d .
O3 O 0.83345(15) 0.68093(15) 0.66097(14) 0.0766(6) Uani 1 1 d .
C1 C 0.43928(17) 0.60217(15) 0.62612(15) 0.0411(5) Uani 1 1 d .
C2 C 0.38749(17) 0.55691(16) 0.72206(16) 0.0431(5) Uani 1 1 d .
C3 C 0.27769(19) 0.56122(19) 0.76393(19) 0.0566(6) Uani 1 1 d .
H3 H 0.2169 0.5998 0.7295 0.068 Uiso 1 1 calc R
C4 C 0.2598(2) 0.5064(2) 0.8591(2) 0.0689(7) Uani 1 1 d .
H4 H 0.1858 0.5083 0.8884 0.083 Uiso 1 1 calc R
C5 C 0.3489(2) 0.4496(2) 0.9106(2) 0.0708(8) Uani 1 1 d .
H5 H 0.3344 0.4128 0.9736 0.085 Uiso 1 1 calc R
C6 C 0.4614(2) 0.44668(18) 0.86905(18) 0.0598(7) Uani 1 1 d .
H6 H 0.5224 0.4090 0.9044 0.072 Uiso 1 1 calc R
C7 C 0.47965(17) 0.50032(16) 0.77549(15) 0.0442(5) Uani 1 1 d .
C8 C 0.59113(18) 0.51098(16) 0.71434(15) 0.0427(5) Uani 1 1 d .
C9 C 0.55638(17) 0.57572(15) 0.62006(15) 0.0399(5) Uani 1 1 d .
C10 C 0.59747(16) 0.62400(15) 0.52437(14) 0.0388(5) Uani 1 1 d .
C11 C 0.70358(17) 0.62969(16) 0.47320(16) 0.0438(5) Uani 1 1 d .
C12 C 0.71144(19) 0.68418(17) 0.37808(17) 0.0523(6) Uani 1 1 d .
H12 H 0.7827 0.6861 0.3440 0.063 Uiso 1 1 calc R
C13 C 0.6129(2) 0.73701(18) 0.33194(18) 0.0578(6) Uani 1 1 d .
H13 H 0.6193 0.7738 0.2672 0.069 Uiso 1 1 calc R
C14 C 0.5060(2) 0.73547(17) 0.38099(17) 0.0542(6) Uani 1 1 d .
H14 H 0.4407 0.7716 0.3511 0.065 Uiso 1 1 calc R
C15 C 0.49944(17) 0.67871(16) 0.47548(15) 0.0437(5) Uani 1 1 d .
C16 C 0.28795(17) 0.71136(16) 0.52303(16) 0.0427(5) Uani 1 1 d .
C17 C 0.21224(18) 0.69196(18) 0.42869(18) 0.0558(6) Uani 1 1 d .
H17 H 0.2342 0.6474 0.3754 0.067 Uiso 1 1 calc R
C18 C 0.10299(19) 0.73904(18) 0.41320(19) 0.0590(6) Uani 1 1 d .
H18 H 0.0525 0.7260 0.3487 0.071 Uiso 1 1 calc R
C19 C 0.06735(18) 0.80481(17) 0.49100(18) 0.0490(5) Uani 1 1 d .
C20 C 0.1458(2) 0.82345(18) 0.58453(18) 0.0562(6) Uani 1 1 d .
H20 H 0.1243 0.8679 0.6381 0.067 Uiso 1 1 calc R
C21 C 0.25551(19) 0.77772(18) 0.60063(17) 0.0546(6) Uani 1 1 d .
H21 H 0.3072 0.7920 0.6640 0.065 Uiso 1 1 calc R
C22 C -0.05166(19) 0.85563(19) 0.4742(2) 0.0676(7) Uani 1 1 d .
H22A H -0.0898 0.8397 0.4011 0.101 Uiso 1 1 calc R
H22B H -0.0398 0.9247 0.4795 0.101 Uiso 1 1 calc R
H22C H -0.1013 0.8349 0.5314 0.101 Uiso 1 1 calc R
C23 C 0.86152(19) 0.6090(2) 0.61518(19) 0.0557(6) Uani 1 1 d .
C24 C 0.9619(2) 0.5422(2) 0.6541(2) 0.0832(9) Uani 1 1 d .
H24A H 1.0335 0.5627 0.6225 0.125 Uiso 1 1 calc R
H24B H 0.9423 0.4771 0.6298 0.125 Uiso 1 1 calc R
H24C H 0.9743 0.5439 0.7350 0.125 Uiso 1 1 calc R

loop_
_atom_site_aniso_label
_atom_site_aniso_U_11
_atom_site_aniso_U_22
_atom_site_aniso_U_33
_atom_site_aniso_U_23
_atom_site_aniso_U_13
_atom_site_aniso_U_12
N1 0.0331(9) 0.0541(12) 0.0449(9) 0.0029(8) -0.0043(7) 0.0012(9)
O1 0.0449(9) 0.0719(12) 0.0571(9) 0.0103(8) 0.0001(7) 0.0131(8)
O2 0.0359(8) 0.0688(11) 0.0493(8) -0.0034(7) -0.0026(6) 0.0055(8)
O3 0.0683(12) 0.0896(15) 0.0686(11) -0.0196(10) -0.0120(9) 0.0043(11)
C1 0.0348(11) 0.0460(13) 0.0411(10) -0.0021(9) -0.0044(8) -0.0008(10)
C2 0.0377(11) 0.0478(13) 0.0430(11) -0.0054(9) -0.0012(9) -0.0029(10)
C3 0.0387(12) 0.0691(17) 0.0620(14) 0.0000(12) 0.0038(10) -0.0018(12)
C4 0.0513(15) 0.090(2) 0.0683(16) 0.0056(15) 0.0187(12) -0.0070(15)
C5 0.0695(18) 0.087(2) 0.0580(15) 0.0175(13) 0.0145(13) -0.0042(16)
C6 0.0588(15) 0.0703(17) 0.0502(13) 0.0074(12) 0.0042(11) 0.0025(14)
C7 0.0426(12) 0.0497(13) 0.0395(10) -0.0012(10) 0.0001(9) -0.0016(11)
C8 0.0392(12) 0.0468(13) 0.0412(11) -0.0031(9) -0.0013(9) -0.0011(10)
C9 0.0339(11) 0.0453(12) 0.0393(10) -0.0022(9) -0.0031(8) -0.0013(10)
C10 0.0339(11) 0.0441(12) 0.0371(10) -0.0034(9) -0.0039(8) -0.0023(10)
C11 0.0363(11) 0.0521(14) 0.0418(11) -0.0047(10) -0.0028(9) 0.0001(10)
C12 0.0448(13) 0.0641(16) 0.0480(12) -0.0013(11) 0.0038(10) -0.0086(12)
C13 0.0568(15) 0.0665(17) 0.0494(12) 0.0130(11) 0.0010(11) -0.0057(13)
C14 0.0489(13) 0.0605(15) 0.0513(12) 0.0096(11) -0.0059(10) -0.0001(12)
C15 0.0369(11) 0.0519(14) 0.0412(11) -0.0019(10) -0.0020(9) -0.0037(10)
C16 0.0330(11) 0.0491(13) 0.0447(11) 0.0006(10) -0.0041(9) 0.0024(10)
C17 0.0412(12) 0.0670(17) 0.0571(13) -0.0190(12) -0.0075(10) 0.0101(12)
C18 0.0409(12) 0.0713(17) 0.0611(14) -0.0150(13) -0.0156(10) 0.0084(13)
C19 0.0360(11) 0.0505(14) 0.0600(13) -0.0002(11) 0.0012(10) 0.0017(11)
C20 0.0536(14) 0.0595(16) 0.0551(13) -0.0120(11) 0.0032(11) 0.0101(12)
C21 0.0482(13) 0.0644(16) 0.0486(12) -0.0093(11) -0.0094(10) 0.0052(12)
C22 0.0460(14) 0.0646(18) 0.0915(18) -0.0048(14) 0.0028(12) 0.0106(13)
C23 0.0386(12) 0.0799(19) 0.0481(13) 0.0010(13) 0.0011(10) -0.0026(13)
C24 0.0439(14) 0.118(3) 0.0840(18) 0.0053(17) -0.0166(13) 0.0148(16)

loop_
_atom_type_symbol
_atom_type_description
_atom_type_scat_dispersion_real
_atom_type_scat_dispersion_imag
_atom_type_scat_source
C C 0.0033 0.0016 'International Tables Vol C Tables 4.2.6.8 and 6.1.1.4'
H H 0.0000 0.0000 'International Tables Vol C Tables 4.2.6.8 and 6.1.1.4'
N N 0.0061 0.0033 'International Tables Vol C Tables 4.2.6.8 and 6.1.1.4'
O O 0.0106 0.0060 'International Tables Vol C Tables 4.2.6.8 and 6.1.1.4'

loop_
_geom_angle_atom_site_label_1
_geom_angle_atom_site_label_2
_geom_angle_atom_site_label_3
_geom_angle
C1 N1 C15 107.12(16)
C1 N1 C16 127.19(17)
C15 N1 C16 125.54(17)
C23 O2 C11 116.24(18)
N1 C1 C9 111.11(17)
N1 C1 C2 136.72(19)
C9 C1 C2 112.18(18)
C3 C2 C7 120.76(19)
C3 C2 C1 134.2(2)
C7 C2 C1 105.08(17)
C2 C3 C4 118.2(2)
C2 C3 H3 120.9
C4 C3 H3 120.9
C5 C4 C3 121.4(2)
C5 C4 H4 119.3
C3 C4 H4 119.3
C4 C5 C6 120.3(2)
C4 C5 H5 119.8
C6 C5 H5 119.8
C7 C6 C5 118.6(2)
C7 C6 H6 120.7
C5 C6 H6 120.7
C6 C7 C2 120.69(19)
C6 C7 C8 129.5(2)
C2 C7 C8 109.81(17)
O1 C8 C9 129.77(18)
O1 C8 C7 125.58(18)
C9 C8 C7 104.63(17)
C1 C9 C10 107.33(17)
C1 C9 C8 108.28(17)
C10 C9 C8 144.37(18)
C11 C10 C15 117.23(18)
C11 C10 C9 136.57(19)
C15 C10 C9 106.20(16)
C12 C11 C10 121.01(19)
C12 C11 O2 119.52(18)
C10 C11 O2 119.41(17)
C11 C12 C13 120.2(2)
C11 C12 H12 119.9
C13 C12 H12 119.9
C14 C13 C12 121.0(2)
C14 C13 H13 119.5
C12 C13 H13 119.5
C15 C14 C13 117.8(2)
C15 C14 H14 121.1
C13 C14 H14 121.1
C14 C15 N1 129.04(19)
C14 C15 C10 122.72(19)
N1 C15 C10 108.24(17)
C21 C16 C17 119.82(19)
C21 C16 N1 119.54(17)
C17 C16 N1 120.63(19)
C16 C17 C18 119.7(2)
C16 C17 H17 120.2
C18 C17 H17 120.2
C19 C18 C17 121.6(2)
C19 C18 H18 119.2
C17 C18 H18 119.2
C18 C19 C20 117.4(2)
C18 C19 C22 121.5(2)
C20 C19 C22 121.1(2)
C19 C20 C21 121.7(2)
C19 C20 H20 119.2
C21 C20 H20 119.2
C16 C21 C20 119.82(19)
C16 C21 H21 120.1
C20 C21 H21 120.1
C19 C22 H22A 109.5
C19 C22 H22B 109.5
H22A C22 H22B 109.5
C19 C22 H22C 109.5
H22A C22 H22C 109.5
H22B C22 H22C 109.5
O3 C23 O2 123.2(2)
O3 C23 C24 126.5(2)
O2 C23 C24 110.3(2)
C23 C24 H24A 109.5
C23 C24 H24B 109.5
H24A C24 H24B 109.5
C23 C24 H24C 109.5
H24A C24 H24C 109.5
H24B C24 H24C 109.5

loop_
_geom_bond_atom_site_label_1
_geom_bond_atom_site_label_2
_geom_bond_distance
N1 C1 1.363(2)
N1 C15 1.413(2)
N1 C16 1.434(2)
O1 C8 1.220(2)
O2 C23 1.368(3)
O2 C11 1.406(2)
O3 C23 1.186(3)
C1 C9 1.373(3)
C1 C2 1.465(3)
C2 C3 1.372(3)
C2 C7 1.402(3)
C3 C4 1.389(3)
C3 H3 0.9300
C4 C5 1.371(3)
C4 H4 0.9300
C5 C6 1.399(3)
C5 H5 0.9300
C6 C7 1.366(3)
C6 H6 0.9300
C7 C8 1.511(3)
C8 C9 1.457(3)
C9 C10 1.429(3)
C10 C11 1.388(3)
C10 C15 1.415(3)
C11 C12 1.366(3)
C12 C13 1.395(3)
C12 H12 0.9300
C13 C14 1.381(3)
C13 H13 0.9300
C14 C15 1.376(3)
C14 H14 0.9300
C16 C21 1.370(3)
C16 C17 1.373(3)
C17 C18 1.386(3)
C17 H17 0.9300
C18 C19 1.379(3)
C18 H18 0.9300
C19 C20 1.380(3)
C19 C22 1.506(3)
C20 C21 1.382(3)
C20 H20 0.9300
C21 H21 0.9300
C22 H22A 0.9600
C22 H22B 0.9600
C22 H22C 0.9600
C23 C24 1.496(3)
C24 H24A 0.9600
C24 H24B 0.9600
C24 H24C 0.9600

loop_
_geom_torsion_atom_site_label_1
_geom_torsion_atom_site_label_2
_geom_torsion_atom_site_label_3
_geom_torsion_atom_site_label_4
_geom_torsion
C15 N1 C1 C9 -0.2(2)
C16 N1 C1 C9 -175.89(18)
C15 N1 C1 C2 180.0(2)
C16 N1 C1 C2 4.3(4)
N1 C1 C2 C3 -1.2(4)
C9 C1 C2 C3 179.0(2)
N1 C1 C2 C7 179.7(2)
C9 C1 C2 C7 -0.1(2)
C7 C2 C3 C4 -1.4(3)
C1 C2 C3 C4 179.6(2)
C2 C3 C4 C5 0.2(4)
C3 C4 C5 C6 0.9(4)
C4 C5 C6 C7 -1.0(4)
C5 C6 C7 C2 -0.2(3)
C5 C6 C7 C8 179.4(2)
C3 C2 C7 C6 1.4(3)
C1 C2 C7 C6 -179.4(2)
C3 C2 C7 C8 -178.31(19)
C1 C2 C7 C8 0.9(2)
C6 C7 C8 O1 -2.2(4)
C2 C7 C8 O1 177.5(2)
C6 C7 C8 C9 179.0(2)
C2 C7 C8 C9 -1.4(2)
N1 C1 C9 C10 0.3(2)
C2 C1 C9 C10 -179.81(16)
N1 C1 C9 C8 179.34(16)
C2 C1 C9 C8 -0.8(2)
O1 C8 C9 C1 -177.5(2)
C7 C8 C9 C1 1.3(2)
O1 C8 C9 C10 0.9(5)
C7 C8 C9 C10 179.7(3)
C1 C9 C10 C11 179.0(2)
C8 C9 C10 C11 0.6(5)
C1 C9 C10 C15 -0.3(2)
C8 C9 C10 C15 -178.7(3)
C15 C10 C11 C12 -1.5(3)
C9 C10 C11 C12 179.3(2)
C15 C10 C11 O2 -178.73(17)
C9 C10 C11 O2 2.0(4)
C23 O2 C11 C12 107.9(2)
C23 O2 C11 C10 -74.9(2)
C10 C11 C12 C13 1.4(3)
O2 C11 C12 C13 178.61(19)
C11 C12 C13 C14 0.0(4)
C12 C13 C14 C15 -1.2(3)
C13 C14 C15 N1 -179.5(2)
C13 C14 C15 C10 1.1(3)
C1 N1 C15 C14 -179.5(2)
C16 N1 C15 C14 -3.8(3)
C1 N1 C15 C10 0.0(2)
C16 N1 C15 C10 175.79(18)
C11 C10 C15 C14 0.3(3)
C9 C10 C15 C14 179.73(19)
C11 C10 C15 N1 -179.30(17)
C9 C10 C15 N1 0.2(2)
C1 N1 C16 C21 64.0(3)
C15 N1 C16 C21 -110.9(2)
C1 N1 C16 C17 -116.9(2)
C15 N1 C16 C17 68.2(3)
C21 C16 C17 C18 -0.6(4)
N1 C16 C17 C18 -179.7(2)
C16 C17 C18 C19 -0.6(4)
C17 C18 C19 C20 1.1(4)
C17 C18 C19 C22 -179.8(2)
C18 C19 C20 C21 -0.5(4)
C22 C19 C20 C21 -179.6(2)
C17 C16 C21 C20 1.2(4)
N1 C16 C21 C20 -179.7(2)
C19 C20 C21 C16 -0.6(4)
C11 O2 C23 O3 -1.4(3)
C11 O2 C23 C24 177.94(18)

loop_
_cod_related_entry_id
_cod_related_entry_database
_cod_related_entry_code
1 ChemSpider 30652037
